data_7050659
loop_
_publ_author_name
'Reger, Daniel L.'
'Gardinier, James R.'
'Christian Grattan, T.'
'Smith, Monica R.'
'Smith, Mark D.'

_publ_section_title
;
 Synthesis of the silver(i) complex of CH2[CH(pz4Et)2]2 containing the
 unprecedented [Ag(NO3)4]3? anion: A general method for the preparation
 of 4-(alkyl)pyrazolesElectronic supplementary information (ESI)
 available: Crystal packing diagram of the unit cell of
 [Ag2{&#xFFFD;-CH2[CH(pz4Et)2]2}2]3[Ag(NO3)4]2(acetonex/Et2Oy). See
 http://www.rsc.org/suppdata/nj/b3/b307306h/
;
_journal_issue 11
_journal_name_full 'New Journal of Chemistry'
_journal_page_first 1670
_journal_paper_doi 10.1039/b307306h
_journal_volume 27
_journal_year 2003
_chemical_formula_sum 'C8 H15 Cl N2'
_chemical_formula_weight 174.67
_chemical_name_systematic
;
?
;
_space_group_IT_number 15
_symmetry_cell_setting monoclinic
_symmetry_space_group_name_Hall '-C 2yc'
_symmetry_space_group_name_H-M 'C 1 2/c 1'
_atom_sites_solution_hydrogens geom
_atom_sites_solution_primary direct
_atom_sites_solution_secondary difmap
_audit_creation_method SHELXL-97
_cell_angle_alpha 90.00
_cell_angle_beta 90.9670(10)
_cell_angle_gamma 90.00
_cell_formula_units_Z 32
_cell_length_a 19.9396(8)
_cell_length_b 26.9479(11)
_cell_length_c 15.0854(6)
_cell_measurement_reflns_used 9751
_cell_measurement_temperature 150.0(2)
_cell_measurement_theta_max 25.042
_cell_measurement_theta_min 2.468
_cell_volume 8104.7(6)
_computing_cell_refinement 'SAINT+ NT V6.02a (Bruker, 1998)'
_computing_data_collection 'SMART NT V5.625 (Bruker, 1998)'
_computing_data_reduction 'SAINT+ NT V6.02a'
_computing_molecular_graphics 'SHELXTL V5.1 (Sheldrick, 1997)'
_computing_publication_material 'SHELXTL V5.1'
_computing_structure_refinement 'SHELXL-97 (Sheldrick, 1997)'
_computing_structure_solution 'SHELXS-97 (Sheldrick, 1990)'
_diffrn_ambient_temperature 150.0(2)
_diffrn_measured_fraction_theta_full 0.998
_diffrn_measured_fraction_theta_max 0.998
_diffrn_measurement_device_type ccd
_diffrn_measurement_method 'omega scans'
_diffrn_radiation_monochromator graphite
_diffrn_radiation_source 'sealed tube'
_diffrn_radiation_type MoK\a
_diffrn_radiation_wavelength 0.71073
_diffrn_reflns_av_R_equivalents 0.0305
_diffrn_reflns_av_sigmaI/netI 0.0337
_diffrn_reflns_limit_h_max 23
_diffrn_reflns_limit_h_min -17
_diffrn_reflns_limit_k_max 32
_diffrn_reflns_limit_k_min -32
_diffrn_reflns_limit_l_max 17
_diffrn_reflns_limit_l_min -17
_diffrn_reflns_number 23269
_diffrn_reflns_theta_full 25.05
_diffrn_reflns_theta_max 25.05
_diffrn_reflns_theta_min 1.27
_diffrn_standards_decay_% <1
_exptl_absorpt_coefficient_mu 0.323
_exptl_absorpt_correction_T_max 0.8957
_exptl_absorpt_correction_T_min 0.5719
_exptl_absorpt_correction_type multi-scan
_exptl_absorpt_process_details '(SADABS, Bruker, 1998)'
_exptl_crystal_colour colorless
_exptl_crystal_density_diffrn 1.145
_exptl_crystal_density_method 'not measured'
_exptl_crystal_description block
_exptl_crystal_F_000 3008
_exptl_crystal_size_max 0.60
_exptl_crystal_size_mid 0.46
_exptl_crystal_size_min 0.36
_refine_diff_density_max 0.782
_refine_diff_density_min -0.380
_refine_diff_density_rms 0.083
_refine_ls_extinction_method none
_refine_ls_goodness_of_fit_ref 0.990
_refine_ls_hydrogen_treatment mixed
_refine_ls_matrix_type full
_refine_ls_number_parameters 425
_refine_ls_number_reflns 7156
_refine_ls_number_restraints 20
_refine_ls_restrained_S_all 1.003
_refine_ls_R_factor_all 0.0760
_refine_ls_R_factor_gt 0.0564
_refine_ls_shift/su_max 0.001
_refine_ls_shift/su_mean 0.000
_refine_ls_structure_factor_coef Fsqd
_refine_ls_weighting_details 'calc w=1/[\s^2^(Fo^2^)+(0.0867P)^2^+0.0000P] where P=(Fo^2^+2Fc^2^)/3'
_refine_ls_weighting_scheme calc
_refine_ls_wR_factor_gt 0.1438
_refine_ls_wR_factor_ref 0.1529
_reflns_number_gt 4578
_reflns_number_total 7156
_reflns_threshold_expression >2sigma(I)
_cod_data_source_file b307306h.txt
_cod_data_source_block jrg33bs
_cod_depositor_comments
;
The following automatic conversions were performed:
'_symmetry_cell_setting' value 'Monoclinic' changed to 'monoclinic'
according to '/home/saulius/struct/CIF-dictionaries/cif_core.dic'
dictionary named 'cif_core.dic' version 2.4.1 from 2010-06-29.

Automatic conversion script
Id: cif_fix_enum 1527 2010-12-29 10:47:43Z saulius 
;
_cod_original_sg_symbol_H-M C2/c
_cod_database_code 7050659

loop_
_symmetry_equiv_pos_as_xyz
'x, y, z'
'-x, y, -z+1/2'
'x+1/2, y+1/2, z'
'-x+1/2, y+1/2, -z+1/2'
'-x, -y, -z'
'x, -y, z-1/2'
'-x+1/2, -y+1/2, -z'
'x+1/2, -y+1/2, z-1/2'

loop_
_atom_site_label
_atom_site_type_symbol
_atom_site_fract_x
_atom_site_fract_y
_atom_site_fract_z
_atom_site_U_iso_or_equiv
_atom_site_adp_type
_atom_site_occupancy
_atom_site_symmetry_multiplicity
_atom_site_calc_flag
_atom_site_refinement_flags
_atom_site_disorder_assembly
_atom_site_disorder_group
C11 C 0.91377(12) 0.26920(8) 0.77476(15) 0.0324(6) Uani 1 1 d . . .
H11 H 0.9244 0.2475 0.7274 0.039 Uiso 1 1 calc R . .
C12 C 0.87195(13) 0.30992(8) 0.76873(16) 0.0299(6) Uani 1 1 d . . .
C13 C 0.87165(12) 0.32952(8) 0.85312(15) 0.0313(6) Uani 1 1 d . . .
H13 H 0.8472 0.3580 0.8710 0.038 Uiso 1 1 calc R . .
C14 C 0.83792(14) 0.32967(9) 0.68644(17) 0.0411(7) Uani 1 1 d . . .
H14A H 0.7890 0.3317 0.6963 0.049 Uiso 1 1 calc R . .
H14B H 0.8453 0.3063 0.6369 0.049 Uiso 1 1 calc R . .
C15 C 0.86370(15) 0.38069(10) 0.6607(2) 0.0530(8) Uani 1 1 d . . .
H15A H 0.8361 0.3928 0.6100 0.064 Uiso 1 1 calc R . .
H15B H 0.8560 0.4035 0.7110 0.064 Uiso 1 1 calc R . .
C16 C 0.93488(14) 0.38467(10) 0.63630(18) 0.0447(7) Uani 1 1 d . . .
H16A H 0.9430 0.3619 0.5860 0.054 Uiso 1 1 calc R . .
H16B H 0.9629 0.3731 0.6870 0.054 Uiso 1 1 calc R . .
C17 C 0.95801(16) 0.43619(10) 0.6106(2) 0.0564(8) Uani 1 1 d . . .
H17A H 0.9282 0.4484 0.5622 0.068 Uiso 1 1 calc R . .
H17B H 0.9521 0.4584 0.6621 0.068 Uiso 1 1 calc R . .
C18 C 1.02816(18) 0.44049(12) 0.5813(3) 0.0717(10) Uani 1 1 d . . .
H18A H 1.0586 0.4308 0.6299 0.108 Uiso 1 1 calc R . .
H18B H 1.0373 0.4749 0.5641 0.108 Uiso 1 1 calc R . .
H18C H 1.0351 0.4186 0.5303 0.108 Uiso 1 1 calc R . .
N11 N 0.91127(10) 0.30210(7) 0.90561(13) 0.0323(5) Uani 1 1 d . . .
H11A H 0.9192 0.3074 0.9624 0.039 Uiso 1 1 calc R . .
N12 N 0.93678(10) 0.26536(6) 0.85772(13) 0.0343(5) Uani 1 1 d . . .
H12 H 0.9644 0.2423 0.8777 0.041 Uiso 1 1 calc R . .
C21 C 0.34581(12) 0.51780(8) 0.72796(16) 0.0343(6) Uani 1 1 d . . .
H21 H 0.3377 0.4954 0.7752 0.041 Uiso 1 1 calc R . .
C22 C 0.38194(13) 0.56153(8) 0.73469(16) 0.0300(6) Uani 1 1 d . . .
C23 C 0.37992(13) 0.58124(8) 0.65030(15) 0.0343(6) Uani 1 1 d . . .
H23 H 0.4004 0.6114 0.6328 0.041 Uiso 1 1 calc R . .
C24 C 0.41351(14) 0.58312(10) 0.81666(17) 0.0436(7) Uani 1 1 d . . .
H24A H 0.4625 0.5861 0.8080 0.052 Uiso 1 1 calc R . .
H24B H 0.4065 0.5601 0.8667 0.052 Uiso 1 1 calc R . .
C25 C 0.38614(15) 0.63314(11) 0.8406(2) 0.0556(8) Uani 1 1 d . . .
H25A H 0.4125 0.6458 0.8920 0.067 Uiso 1 1 calc R . .
H25B H 0.3943 0.6559 0.7904 0.067 Uiso 1 1 calc R . .
C26 C 0.31444(14) 0.63648(9) 0.86272(18) 0.0449(7) Uani 1 1 d . . .
H26A H 0.3054 0.6124 0.9106 0.054 Uiso 1 1 calc R . .
H26B H 0.2876 0.6261 0.8101 0.054 Uiso 1 1 calc R . .
C27 C 0.29021(17) 0.68661(11) 0.8916(2) 0.0591(9) Uani 1 1 d . . .
H27A H 0.3187 0.6976 0.9423 0.071 Uiso 1 1 calc R . .
H27B H 0.2975 0.7103 0.8425 0.071 Uiso 1 1 calc R . .
C28 C 0.22024(18) 0.69043(13) 0.9177(3) 0.0758(10) Uani 1 1 d . . .
H28A H 0.1910 0.6803 0.8680 0.114 Uiso 1 1 calc R . .
H28B H 0.2102 0.7248 0.9338 0.114 Uiso 1 1 calc R . .
H28C H 0.2125 0.6687 0.9686 0.114 Uiso 1 1 calc R . .
N21 N 0.34471(11) 0.55109(7) 0.59742(13) 0.0359(5) Uani 1 1 d . . .
H21A H 0.3363 0.5559 0.5406 0.043 Uiso 1 1 calc R . .
N22 N 0.32429(11) 0.51230(7) 0.64486(13) 0.0368(5) Uani 1 1 d . . .
H22 H 0.3005 0.4872 0.6244 0.044 Uiso 1 1 calc R . .
C31 C 0.12904(13) 0.17407(9) 0.15768(17) 0.0390(6) Uani 1 1 d . A .
H31 H 0.1500 0.1446 0.1376 0.047 Uiso 1 1 calc R . .
C32 C 0.13241(14) 0.19228(9) 0.24282(17) 0.0349(6) Uani 1 1 d . . .
C33 C 0.09466(13) 0.23550(8) 0.24058(16) 0.0359(6) Uani 1 1 d . A .
H33 H 0.0870 0.2569 0.2894 0.043 Uiso 1 1 calc R . .
C34A C 0.16758(15) 0.16929(10) 0.32140(18) 0.0484(8) Uani 0.885(3) 1 d PD A 1
H34A H 0.1965 0.1420 0.3003 0.058 Uiso 0.885(3) 1 calc PR A 1
H34B H 0.1972 0.1945 0.3493 0.058 Uiso 0.885(3) 1 calc PR A 1
C35A C 0.12212(18) 0.14938(14) 0.3897(2) 0.0631(11) Uani 0.885(3) 1 d PD A 1
H35A H 0.0954 0.1771 0.4139 0.076 Uiso 0.885(3) 1 calc PR A 1
H35B H 0.1496 0.1355 0.4390 0.076 Uiso 0.885(3) 1 calc PR A 1
C36A C 0.0755(2) 0.11028(11) 0.3561(2) 0.0501(9) Uani 0.885(3) 1 d PD A 1
H36A H 0.1019 0.0858 0.3225 0.060 Uiso 0.885(3) 1 calc PR A 1
H36B H 0.0432 0.1259 0.3140 0.060 Uiso 0.885(3) 1 calc PR A 1
C37A C 0.0353(2) 0.08211(15) 0.4272(2) 0.0686(12) Uani 0.885(3) 1 d PD A 1
H37A H 0.0671 0.0668 0.4703 0.082 Uiso 0.885(3) 1 calc PR A 1
H37B H 0.0074 0.1061 0.4598 0.082 Uiso 0.885(3) 1 calc PR A 1
C38A C -0.0087(2) 0.04285(13) 0.3888(3) 0.0648(11) Uani 0.885(3) 1 d PD A 1
H38A H -0.0405 0.0578 0.3463 0.097 Uiso 0.885(3) 1 calc PR A 1
H38B H -0.0334 0.0266 0.4363 0.097 Uiso 0.885(3) 1 calc PR A 1
H38C H 0.0188 0.0182 0.3584 0.097 Uiso 0.885(3) 1 calc PR A 1
C34B C 0.16758(15) 0.16929(10) 0.32140(18) 0.0484(8) Uani 0.12 1 d PD A 2
H34C H 0.1690 0.1929 0.3716 0.058 Uiso 0.115(3) 1 calc PR A 2
H34D H 0.2142 0.1604 0.3063 0.058 Uiso 0.115(3) 1 calc PR A 2
C35B C 0.1272(11) 0.1216(7) 0.3472(19) 0.0631(11) Uani 0.12 1 d PD A 2
H35C H 0.1238 0.1001 0.2941 0.076 Uiso 0.115(3) 1 calc PR A 2
H35D H 0.1538 0.1033 0.3926 0.076 Uiso 0.115(3) 1 calc PR A 2
C36B C 0.0551(12) 0.1294(8) 0.3833(18) 0.0501(9) Uani 0.12 1 d PD A 2
H36C H 0.0540 0.1463 0.4416 0.060 Uiso 0.115(3) 1 calc PR A 2
H36D H 0.0236 0.1451 0.3404 0.060 Uiso 0.115(3) 1 calc PR A 2
C37B C 0.0485(16) 0.0724(9) 0.389(2) 0.0686(12) Uani 0.12 1 d PD A 2
H37C H 0.0516 0.0571 0.3294 0.082 Uiso 0.115(3) 1 calc PR A 2
H37D H 0.0839 0.0581 0.4281 0.082 Uiso 0.115(3) 1 calc PR A 2
C38B C -0.0210(15) 0.0644(12) 0.428(2) 0.0648(11) Uani 0.12 1 d PD A 2
H38D H -0.0541 0.0839 0.3937 0.097 Uiso 0.115(3) 1 calc PR A 2
H38E H -0.0207 0.0750 0.4897 0.097 Uiso 0.115(3) 1 calc PR A 2
H38F H -0.0327 0.0291 0.4240 0.097 Uiso 0.115(3) 1 calc PR A 2
N31 N 0.07103(11) 0.24186(7) 0.15840(13) 0.0370(5) Uani 1 1 d . . .
H31A H 0.0458 0.2668 0.1402 0.044 Uiso 1 1 calc R A .
N32 N 0.09162(11) 0.20443(7) 0.10792(13) 0.0389(5) Uani 1 1 d . A .
H32 H 0.0821 0.2005 0.0512 0.047 Uiso 1 1 calc R . .
C41 C 0.37699(13) 0.92527(8) 0.15286(16) 0.0336(6) Uani 1 1 d . B .
H41 H 0.4016 0.8975 0.1324 0.040 Uiso 1 1 calc R . .
C42 C 0.37869(13) 0.94337(8) 0.23821(17) 0.0313(6) Uani 1 1 d . . .
C43 C 0.33558(12) 0.98364(8) 0.23644(16) 0.0328(6) Uani 1 1 d . B .
H43 H 0.3257 1.0044 0.2854 0.039 Uiso 1 1 calc R . .
C44A C 0.41647(14) 0.92254(10) 0.31661(17) 0.0447(7) Uani 0.793(3) 1 d PD B 3
H44A H 0.4458 0.8954 0.2960 0.054 Uiso 0.793(3) 1 calc PR B 3
H44B H 0.4458 0.9488 0.3418 0.054 Uiso 0.793(3) 1 calc PR B 3
C45A C 0.37282(19) 0.90296(14) 0.3885(2) 0.0521(10) Uani 0.793(3) 1 d PD B 3
H45A H 0.3454 0.9304 0.4121 0.063 Uiso 0.793(3) 1 calc PR B 3
H45B H 0.4015 0.8902 0.4376 0.063 Uiso 0.793(3) 1 calc PR B 3
C46A C 0.32582(19) 0.86101(12) 0.3550(2) 0.0408(9) Uani 0.793(3) 1 d PD B 3
H46A H 0.3528 0.8364 0.3223 0.049 Uiso 0.793(3) 1 calc PR B 3
H46B H 0.2927 0.8753 0.3127 0.049 Uiso 0.793(3) 1 calc PR B 3
C47A C 0.2875(3) 0.83366(17) 0.4295(2) 0.0648(13) Uani 0.793(3) 1 d PD B 3
H47A H 0.3198 0.8186 0.4723 0.078 Uiso 0.793(3) 1 calc PR B 3
H47B H 0.2589 0.8573 0.4618 0.078 Uiso 0.793(3) 1 calc PR B 3
C48A C 0.2452(3) 0.79411(18) 0.3869(4) 0.0712(15) Uani 0.793(3) 1 d PD B 3
H48A H 0.2148 0.8092 0.3428 0.107 Uiso 0.793(3) 1 calc PR B 3
H48B H 0.2189 0.7773 0.4322 0.107 Uiso 0.793(3) 1 calc PR B 3
H48C H 0.2742 0.7699 0.3577 0.107 Uiso 0.793(3) 1 calc PR B 3
C44B C 0.41647(14) 0.92254(10) 0.31661(17) 0.0447(7) Uani 0.21 1 d PD B 4
H44C H 0.4189 0.9474 0.3648 0.054 Uiso 0.207(3) 1 calc PR B 4
H44D H 0.4628 0.9139 0.2997 0.054 Uiso 0.207(3) 1 calc PR B 4
C45B C 0.3778(6) 0.8739(5) 0.3497(9) 0.0521(10) Uani 0.21 1 d PD B 4
H45C H 0.3742 0.8504 0.2993 0.063 Uiso 0.207(3) 1 calc PR B 4
H45D H 0.4056 0.8577 0.3964 0.063 Uiso 0.207(3) 1 calc PR B 4
C46B C 0.3063(6) 0.8822(5) 0.3868(9) 0.0408(9) Uani 0.21 1 d PD B 4
H46C H 0.2744 0.8974 0.3437 0.049 Uiso 0.207(3) 1 calc PR B 4
H46D H 0.3059 0.8999 0.4443 0.049 Uiso 0.207(3) 1 calc PR B 4
C47B C 0.2992(11) 0.8246(5) 0.3951(12) 0.0648(13) Uani 0.21 1 d PD B 4
H47C H 0.3138 0.8091 0.3391 0.078 Uiso 0.207(3) 1 calc PR B 4
H47D H 0.3298 0.8128 0.4431 0.078 Uiso 0.207(3) 1 calc PR B 4
C48B C 0.2297(11) 0.8073(9) 0.4143(19) 0.0712(15) Uani 0.21 1 d PD B 4
H48D H 0.1983 0.8215 0.3705 0.107 Uiso 0.207(3) 1 calc PR B 4
H48E H 0.2173 0.8181 0.4738 0.107 Uiso 0.207(3) 1 calc PR B 4
H48F H 0.2279 0.7710 0.4110 0.107 Uiso 0.207(3) 1 calc PR B 4
N41 N 0.31034(10) 0.98846(7) 0.15459(13) 0.0327(5) Uani 1 1 d . . .
H41A H 0.2817 1.0114 0.1370 0.039 Uiso 1 1 calc R B .
N42 N 0.33552(10) 0.95283(7) 0.10346(13) 0.0332(5) Uani 1 1 d . B .
H42 H 0.3263 0.9483 0.0468 0.040 Uiso 1 1 calc R . .
Cl1 Cl 1.04733(4) 0.19501(2) 0.91594(4) 0.0381(2) Uani 1 1 d . . .
Cl2 Cl 0.22042(4) 0.43743(2) 0.58342(4) 0.03599(19) Uani 1 1 d . . .
Cl3 Cl -0.03089(4) 0.31707(2) 0.09145(4) 0.03505(19) Uani 1 1 d . . .
Cl4 Cl 0.20188(4) 1.06013(2) 0.09318(4) 0.03565(19) Uani 1 1 d . . .

loop_
_atom_site_aniso_label
_atom_site_aniso_U_11
_atom_site_aniso_U_22
_atom_site_aniso_U_33
_atom_site_aniso_U_23
_atom_site_aniso_U_13
_atom_site_aniso_U_12
C11 0.0373(15) 0.0298(12) 0.0302(13) -0.0014(10) 0.0033(11) 0.0016(11)
C12 0.0296(14) 0.0268(12) 0.0334(13) 0.0000(10) 0.0006(11) -0.0019(10)
C13 0.0314(14) 0.0261(12) 0.0366(14) -0.0002(10) 0.0014(11) 0.0078(11)
C14 0.0371(16) 0.0452(15) 0.0406(15) 0.0025(12) -0.0119(12) -0.0014(12)
C15 0.0501(19) 0.0587(18) 0.0498(17) 0.0163(14) -0.0096(14) 0.0047(15)
C16 0.0432(17) 0.0523(16) 0.0383(15) 0.0080(12) -0.0058(13) 0.0036(14)
C17 0.056(2) 0.0497(17) 0.064(2) 0.0109(15) -0.0005(17) 0.0020(15)
C18 0.063(2) 0.058(2) 0.095(3) 0.0099(17) 0.010(2) -0.0075(17)
N11 0.0384(13) 0.0297(10) 0.0286(11) -0.0025(8) -0.0018(9) 0.0037(9)
N12 0.0360(12) 0.0272(10) 0.0397(12) 0.0035(9) -0.0005(10) 0.0097(9)
C21 0.0365(15) 0.0315(13) 0.0350(14) 0.0036(10) 0.0044(11) -0.0023(11)
C22 0.0268(14) 0.0303(12) 0.0330(13) -0.0004(10) -0.0015(11) 0.0001(10)
C23 0.0380(15) 0.0280(12) 0.0370(14) 0.0006(11) 0.0003(11) -0.0087(11)
C24 0.0387(17) 0.0520(16) 0.0396(15) -0.0054(13) -0.0104(12) 0.0003(13)
C25 0.0495(19) 0.0644(19) 0.0527(18) -0.0178(14) -0.0105(14) -0.0078(15)
C26 0.0463(18) 0.0477(15) 0.0405(15) -0.0080(12) -0.0078(13) 0.0010(14)
C27 0.056(2) 0.0562(19) 0.065(2) -0.0129(16) -0.0047(17) 0.0023(16)
C28 0.064(2) 0.070(2) 0.093(3) -0.0111(19) 0.007(2) 0.0111(19)
N21 0.0440(14) 0.0355(11) 0.0282(11) 0.0006(9) -0.0038(9) -0.0063(10)
N22 0.0395(13) 0.0291(10) 0.0416(12) -0.0027(9) -0.0023(10) -0.0105(9)
C31 0.0419(17) 0.0318(13) 0.0430(15) -0.0028(11) -0.0023(12) 0.0126(12)
C32 0.0330(15) 0.0331(13) 0.0383(15) 0.0006(11) -0.0062(11) 0.0053(11)
C33 0.0391(16) 0.0317(13) 0.0370(14) -0.0029(10) 0.0002(12) 0.0055(11)
C34A 0.0491(19) 0.0487(16) 0.0468(17) 0.0029(13) -0.0162(14) 0.0074(14)
C35A 0.065(3) 0.077(3) 0.047(2) 0.0130(18) -0.0173(18) 0.007(2)
C36A 0.073(3) 0.0424(19) 0.0350(19) 0.0024(14) -0.0074(17) 0.0021(18)
C37A 0.095(3) 0.069(3) 0.042(2) 0.0111(19) 0.000(2) -0.001(2)
C38A 0.061(3) 0.063(2) 0.071(3) 0.0040(19) 0.009(2) -0.006(2)
C34B 0.0491(19) 0.0487(16) 0.0468(17) 0.0029(13) -0.0162(14) 0.0074(14)
C35B 0.065(3) 0.077(3) 0.047(2) 0.0130(18) -0.0173(18) 0.007(2)
C36B 0.073(3) 0.0424(19) 0.0350(19) 0.0024(14) -0.0074(17) 0.0021(18)
C37B 0.095(3) 0.069(3) 0.042(2) 0.0111(19) 0.000(2) -0.001(2)
C38B 0.061(3) 0.063(2) 0.071(3) 0.0040(19) 0.009(2) -0.006(2)
N31 0.0406(13) 0.0298(10) 0.0404(12) 0.0030(9) -0.0044(10) 0.0111(10)
N32 0.0463(14) 0.0387(11) 0.0315(11) -0.0036(9) -0.0043(10) 0.0091(10)
C41 0.0344(15) 0.0269(12) 0.0395(14) -0.0012(11) 0.0009(11) 0.0074(11)
C42 0.0300(15) 0.0267(12) 0.0373(14) 0.0013(10) -0.0006(11) 0.0010(10)
C43 0.0378(15) 0.0281(12) 0.0324(13) -0.0016(10) 0.0030(11) 0.0024(11)
C44A 0.0418(17) 0.0467(15) 0.0452(16) 0.0018(13) -0.0157(13) 0.0039(13)
C45A 0.057(2) 0.067(3) 0.0321(19) 0.0049(16) -0.0114(17) 0.014(2)
C46A 0.044(2) 0.045(2) 0.0326(19) 0.0002(15) -0.0012(15) 0.0053(17)
C47A 0.088(4) 0.072(3) 0.034(3) 0.010(2) 0.006(2) 0.008(2)
C48A 0.066(3) 0.064(3) 0.085(5) -0.004(2) 0.008(3) -0.002(3)
C44B 0.0418(17) 0.0467(15) 0.0452(16) 0.0018(13) -0.0157(13) 0.0039(13)
C45B 0.057(2) 0.067(3) 0.0321(19) 0.0049(16) -0.0114(17) 0.014(2)
C46B 0.044(2) 0.045(2) 0.0326(19) 0.0002(15) -0.0012(15) 0.0053(17)
C47B 0.088(4) 0.072(3) 0.034(3) 0.010(2) 0.006(2) 0.008(2)
C48B 0.066(3) 0.064(3) 0.085(5) -0.004(2) 0.008(3) -0.002(3)
N41 0.0325(12) 0.0285(10) 0.0373(12) 0.0035(9) 0.0001(9) 0.0098(9)
N42 0.0394(13) 0.0308(10) 0.0292(11) -0.0025(8) -0.0023(9) 0.0040(9)
Cl1 0.0497(4) 0.0345(3) 0.0301(3) 0.0020(2) -0.0009(3) 0.0180(3)
Cl2 0.0468(4) 0.0313(3) 0.0299(3) -0.0006(2) -0.0016(3) -0.0153(3)
Cl3 0.0457(4) 0.0294(3) 0.0299(3) 0.0006(2) -0.0036(3) 0.0138(3)
Cl4 0.0445(4) 0.0331(3) 0.0294(3) 0.0024(2) -0.0015(3) 0.0149(3)

loop_
_atom_type_symbol
_atom_type_description
_atom_type_scat_dispersion_real
_atom_type_scat_dispersion_imag
_atom_type_scat_source
C C 0.0033 0.0016 'International Tables Vol C Tables 4.2.6.8 and 6.1.1.4'
H H 0.0000 0.0000 'International Tables Vol C Tables 4.2.6.8 and 6.1.1.4'
N N 0.0061 0.0033 'International Tables Vol C Tables 4.2.6.8 and 6.1.1.4'
Cl Cl 0.1484 0.1585 'International Tables Vol C Tables 4.2.6.8 and 6.1.1.4'

loop_
_geom_angle_atom_site_label_1
_geom_angle_atom_site_label_2
_geom_angle_atom_site_label_3
_geom_angle
_geom_angle_site_symmetry_1
_geom_angle_site_symmetry_3
_geom_angle_publ_flag
N12 C11 C12 108.8(2) . . ?
C13 C12 C11 104.8(2) . . ?
C13 C12 C14 128.2(2) . . ?
C11 C12 C14 126.9(2) . . ?
N11 C13 C12 108.9(2) . . ?
C12 C14 C15 112.4(2) . . ?
C16 C15 C14 117.4(2) . . ?
C15 C16 C17 115.4(2) . . ?
C18 C17 C16 116.2(3) . . ?
N12 N11 C13 108.54(18) . . ?
C11 N12 N11 108.88(18) . . ?
N22 C21 C22 108.9(2) . . ?
C23 C22 C21 104.7(2) . . ?
C23 C22 C24 128.2(2) . . ?
C21 C22 C24 127.1(2) . . ?
N21 C23 C22 109.0(2) . . ?
C22 C24 C25 113.5(2) . . ?
C26 C25 C24 117.8(2) . . ?
C25 C26 C27 116.0(2) . . ?
C28 C27 C26 117.1(3) . . ?
C23 N21 N22 108.63(19) . . ?
C21 N22 N21 108.82(19) . . ?
N32 C31 C32 109.0(2) . . ?
C31 C32 C33 105.0(2) . . ?
C31 C32 C34A 127.2(2) . . ?
C33 C32 C34A 127.7(2) . . ?
N31 C33 C32 108.3(2) . . ?
C35A C34A C32 114.5(3) . . ?
C34A C35A C36A 113.9(3) . . ?
C35A C36A C37A 116.1(3) . . ?
C38A C37A C36A 112.8(3) . . ?
C37B C36B C35B 88.0(16) . . ?
C38B C37B C36B 104(2) . . ?
C33 N31 N32 109.10(19) . . ?
C31 N32 N31 108.56(19) . . ?
N42 C41 C42 109.4(2) . . ?
C41 C42 C43 104.7(2) . . ?
C41 C42 C44A 127.5(2) . . ?
C43 C42 C44A 127.7(2) . . ?
N41 C43 C42 108.6(2) . . ?
C45A C44A C42 114.3(2) . . ?
C44A C45A C46A 112.1(3) . . ?
C45A C46A C47A 114.3(3) . . ?
C48A C47A C46A 107.9(4) . . ?
C45B C46B C47B 88.4(10) . . ?
C48B C47B C46B 114.2(16) . . ?
C43 N41 N42 109.00(18) . . ?
C41 N42 N41 108.31(19) . . ?

loop_
_geom_bond_atom_site_label_1
_geom_bond_atom_site_label_2
_geom_bond_distance
_geom_bond_site_symmetry_2
_geom_bond_publ_flag
C11 N12 1.330(3) . ?
C11 C12 1.380(3) . ?
C12 C13 1.378(3) . ?
C12 C14 1.502(3) . ?
C13 N11 1.333(3) . ?
C14 C15 1.520(4) . ?
C15 C16 1.476(4) . ?
C16 C17 1.516(4) . ?
C17 C18 1.479(5) . ?
N11 N12 1.332(2) . ?
C21 N22 1.326(3) . ?
C21 C22 1.384(3) . ?
C22 C23 1.379(3) . ?
C22 C24 1.496(3) . ?
C23 N21 1.331(3) . ?
C24 C25 1.501(4) . ?
C25 C26 1.476(4) . ?
C26 C27 1.502(4) . ?
C27 C28 1.459(5) . ?
N21 N22 1.334(3) . ?
C31 N32 1.331(3) . ?
C31 C32 1.376(3) . ?
C32 C33 1.387(3) . ?
C32 C34A 1.501(3) . ?
C33 N31 1.330(3) . ?
C34A C35A 1.484(4) . ?
C35A C36A 1.488(4) . ?
C36A C37A 1.548(5) . ?
C37A C38A 1.486(5) . ?
C35B C36B 1.561(15) . ?
C36B C37B 1.544(15) . ?
C37B C38B 1.528(15) . ?
N31 N32 1.333(3) . ?
C41 N42 1.330(3) . ?
C41 C42 1.377(3) . ?
C42 C43 1.384(3) . ?
C42 C44A 1.500(3) . ?
C43 N41 1.332(3) . ?
C44A C45A 1.498(4) . ?
C45A C46A 1.548(4) . ?
C46A C47A 1.555(5) . ?
C47A C48A 1.498(6) . ?
C45B C46B 1.555(11) . ?
C46B C47B 1.564(12) . ?
C47B C48B 1.494(14) . ?
N41 N42 1.335(3) . ?

loop_
_geom_hbond_atom_site_label_D
_geom_hbond_atom_site_label_H
_geom_hbond_atom_site_label_A
_geom_hbond_distance_DH
_geom_hbond_distance_HA
_geom_hbond_distance_DA
_geom_hbond_angle_DHA
_geom_hbond_site_symmetry_A
N12 H12 Cl1 0.88 2.16 3.026(2) 168.6 .
N22 H22 Cl2 0.88 2.17 3.026(2) 165.2 .
N31 H31A Cl3 0.88 2.16 3.031(2) 168.8 .
N41 H41A Cl4 0.88 2.16 3.0328(19) 172.6 .
N11 H11A Cl3 0.88 2.19 3.0403(19) 163.3 1_656
N21 H21A Cl4 0.88 2.15 3.016(2) 168.9 4_545
N32 H32 Cl1 0.88 2.15 3.024(2) 173.1 1_454
N42 H42 Cl2 0.88 2.18 3.043(2) 166.8 4
